data_7122928
loop_
_publ_author_name
'Hey-Hawkins, Evamarie'
'Coburger, Peter'
'Gruetzmacher, Hansjoerg'

_publ_section_title
;
 Molecular Doping: Accessing the First Carborane-substituted
 1,2,3-Triphospholanide via Insertion of P&#x2212; into a P&#x2212;P bond
;
_journal_name_full 'Chemical Communications'
_journal_paper_doi 10.1039/C9CC00205G
_journal_year 2019
_chemical_formula_sum 'C10.8 H25.6 B8 Cl0.8 P2.4'
_chemical_formula_weight 344.68
_space_group_crystal_system monoclinic
_space_group_IT_number 15
_space_group_name_Hall '-C 2yc'
_space_group_name_H-M_alt 'C 1 2/c 1'
_symmetry_space_group_name_Hall '-C 2yc'
_symmetry_space_group_name_H-M 'C 1 2/c 1'
_atom_sites_solution_hydrogens geom
_audit_creation_method SHELXL-2014/7
_audit_update_record
;
2019-01-02 deposited with the CCDC.
2019-02-04 downloaded from the CCDC.
;
_cell_angle_alpha 90
_cell_angle_beta 124.396(3)
_cell_angle_gamma 90
_cell_formula_units_Z 10
_cell_length_a 28.5977(9)
_cell_length_b 12.0510(5)
_cell_length_c 16.6081(5)
_cell_measurement_reflns_used 3165
_cell_measurement_temperature 130
_cell_measurement_theta_max 29.4530
_cell_measurement_theta_min 2.9670
_cell_volume 4722.9(3)
_computing_cell_refinement
;
CrysAlisPro, Agilent Technologies,
Version 1.171.37.35 (release 13-08-2014 CrysAlis171 .NET)
(compiled Aug 13 2014,18:06:01)
;
_computing_data_collection
;
CrysAlisPro, Agilent Technologies,
Version 1.171.37.35 (release 13-08-2014 CrysAlis171 .NET)
(compiled Aug 13 2014,18:06:01)
;
_computing_data_reduction
;
CrysAlisPro, Agilent Technologies,
Version 1.171.37.35 (release 13-08-2014 CrysAlis171 .NET)
(compiled Aug 13 2014,18:06:01)
;
_computing_structure_refinement 'SHELXL-2014/7 (Sheldrick, 2014)'
_computing_structure_solution SHELXS
_diffrn_ambient_temperature 130
_diffrn_detector_area_resol_mean 16.3560
_diffrn_measured_fraction_theta_full 0.999
_diffrn_measured_fraction_theta_max 0.893
_diffrn_measurement_device_type 'Xcalibur, Sapphire3, Gemini'
_diffrn_measurement_method '\w scans'
_diffrn_radiation_type MoK\a
_diffrn_radiation_wavelength 0.71073
_diffrn_reflns_av_R_equivalents 0.0320
_diffrn_reflns_av_unetI/netI 0.0544
_diffrn_reflns_Laue_measured_fraction_full 0.999
_diffrn_reflns_Laue_measured_fraction_max 0.893
_diffrn_reflns_limit_h_max 38
_diffrn_reflns_limit_h_min -39
_diffrn_reflns_limit_k_max 7
_diffrn_reflns_limit_k_min -17
_diffrn_reflns_limit_l_max 23
_diffrn_reflns_limit_l_min -18
_diffrn_reflns_number 12209
_diffrn_reflns_point_group_measured_fraction_full 0.999
_diffrn_reflns_point_group_measured_fraction_max 0.893
_diffrn_reflns_theta_full 25.242
_diffrn_reflns_theta_max 30.268
_diffrn_reflns_theta_min 2.453
_diffrn_source 'Enhance (Mo) X-ray Source'
_exptl_absorpt_coefficient_mu 0.364
_exptl_absorpt_correction_T_max 1.00000
_exptl_absorpt_correction_T_min 0.97049
_exptl_absorpt_correction_type multi-scan
_exptl_absorpt_process_details
;
CrysAlisPro, Agilent Technologies,
Version 1.171.37.35 (release 13-08-2014 CrysAlis171 .NET)
(compiled Aug 13 2014,18:06:01)
Empirical absorption correction using spherical harmonics,
 implemented in SCALE3 ABSPACK scaling algorithm.
Empirical absorption correction using spherical harmonics,
 implemented in SCALE3 ABSPACK scaling algorithm.
;
_exptl_crystal_colour 'clear colourless'
_exptl_crystal_density_diffrn 1.212
_exptl_crystal_description prism
_exptl_crystal_F_000 1800
_exptl_crystal_size_max 0.3000
_exptl_crystal_size_mid 0.3000
_exptl_crystal_size_min 0.0500
_refine_diff_density_max 0.337
_refine_diff_density_min -0.267
_refine_diff_density_rms 0.057
_refine_ls_extinction_method none
_refine_ls_goodness_of_fit_ref 1.036
_refine_ls_hydrogen_treatment constr
_refine_ls_matrix_type full
_refine_ls_number_parameters 287
_refine_ls_number_reflns 6305
_refine_ls_number_restraints 15
_refine_ls_restrained_S_all 1.035
_refine_ls_R_factor_all 0.0714
_refine_ls_R_factor_gt 0.0447
_refine_ls_shift/su_max 0.001
_refine_ls_shift/su_mean 0.000
_refine_ls_structure_factor_coef Fsqd
_refine_ls_weighting_details 'w=1/[\s^2^(Fo^2^)+(0.0377P)^2^+2.0639P] where P=(Fo^2^+2Fc^2^)/3'
_refine_ls_weighting_scheme calc
_refine_ls_wR_factor_gt 0.0929
_refine_ls_wR_factor_ref 0.1047
_reflns_Friedel_coverage 0.000
_reflns_number_gt 4616
_reflns_number_total 6305
_reflns_threshold_expression 'I > 2\s(I)'
_cod_data_source_file c9cc00205g2.cif
_cod_data_source_block C2c
_cod_original_formula_sum 'C10.80 H25.60 B8 Cl0.80 P2.40'
_cod_database_code 7122928
_shelx_shelxl_version_number 2014/7
_shelx_space_group_comment
; 
The symmetry employed for this shelxl refinement is uniquely defined 
by the following loop, which should always be used as a source of 
symmetry information in preference to the above space-group names. 
They are only intended as comments. 
;

loop_
_space_group_symop_operation_xyz
'x, y, z'
'-x, y, -z+1/2'
'x+1/2, y+1/2, z'
'-x+1/2, y+1/2, -z+1/2'
'-x, -y, -z'
'x, -y, z-1/2'
'-x+1/2, -y+1/2, -z'
'x+1/2, -y+1/2, z-1/2'

loop_
_atom_site_label
_atom_site_type_symbol
_atom_site_fract_x
_atom_site_fract_y
_atom_site_fract_z
_atom_site_U_iso_or_equiv
_atom_site_adp_type
_atom_site_occupancy
_atom_site_site_symmetry_order
_atom_site_calc_flag
_atom_site_refinement_flags_posn
_atom_site_refinement_flags_adp
_atom_site_refinement_flags_occupancy
_atom_site_disorder_assembly
_atom_site_disorder_group
C1 C 0.13096(7) 0.82099(16) 0.15035(13) 0.0248(4) Uani 1 1 d . . . . .
C2 C 0.12589(7) 0.68136(16) 0.15060(13) 0.0257(4) Uani 1 1 d . . . . .
C4 C 0.19899(8) 0.44648(18) 0.05576(15) 0.0361(5) Uani 1 1 d . . . . .
H4A H 0.1883 0.3782 0.0197 0.054 Uiso 1 1 calc R U . . .
H4B H 0.2319 0.4343 0.1206 0.054 Uiso 1 1 calc R U . . .
H4C H 0.2075 0.5012 0.0237 0.054 Uiso 1 1 calc R U . . .
C5 C 0.14977(8) 0.48786(17) 0.06096(14) 0.0302(4) Uani 1 1 d . . . . .
C6 C 0.16607(8) 0.98711(16) 0.05472(14) 0.0298(4) Uani 1 1 d . . . . .
C7 C 0.09938(8) 0.5159(2) -0.04227(15) 0.0386(5) Uani 1 1 d . . . . .
H7A H 0.1100 0.5735 -0.0689 0.058 Uiso 1 1 calc R U . . .
H7B H 0.0682 0.5408 -0.0401 0.058 Uiso 1 1 calc R U . . .
H7C H 0.0883 0.4510 -0.0826 0.058 Uiso 1 1 calc R U . . .
C10 C 0.21696(9) 1.00585(18) 0.04835(16) 0.0388(5) Uani 1 1 d . . . . .
H10A H 0.2227 0.9412 0.0211 0.058 Uiso 1 1 calc R U . . .
H10B H 0.2503 1.0193 0.1125 0.058 Uiso 1 1 calc R U . . .
H10C H 0.2098 1.0688 0.0075 0.058 Uiso 1 1 calc R U . . .
C12 C 0.11357(9) 0.96227(19) -0.04730(14) 0.0388(5) Uani 1 1 d . . . . .
H12A H 0.1062 1.0238 -0.0897 0.058 Uiso 1 1 calc R U . . .
H12B H 0.0816 0.9508 -0.0437 0.058 Uiso 1 1 calc R U . . .
H12C H 0.1201 0.8967 -0.0725 0.058 Uiso 1 1 calc R U . . .
C14 C 0.13481(10) 0.39799(18) 0.10776(17) 0.0418(5) Uani 1 1 d . . . . .
H14A H 0.1066 0.4258 0.1167 0.063 Uiso 1 1 calc R U . . .
H14B H 0.1681 0.3777 0.1699 0.063 Uiso 1 1 calc R U . . .
H14C H 0.1203 0.3340 0.0660 0.063 Uiso 1 1 calc R U . . .
C17 C 0.15735(9) 1.09161(18) 0.09712(16) 0.0384(5) Uani 1 1 d . . . . .
H17A H 0.1491 1.1533 0.0545 0.058 Uiso 1 1 calc R U . . .
H17B H 0.1912 1.1068 0.1602 0.058 Uiso 1 1 calc R U . . .
H17C H 0.1263 1.0803 0.1033 0.058 Uiso 1 1 calc R U . . .
B3 B 0.15657(10) 0.75327(19) 0.26016(16) 0.0279(5) Uani 1 1 d . . . . .
H3 H 0.2017 0.7485 0.3202 0.034 Uiso 1 1 calc R U . . .
B8 B 0.07302(9) 0.7552(2) 0.05199(17) 0.0307(5) Uani 1 1 d . . . . .
H8 H 0.0646 0.7515 -0.0213 0.037 Uiso 1 1 calc R U . . .
B9 B 0.06590(9) 0.8805(2) 0.10187(18) 0.0354(6) Uani 1 1 d . . . . .
H9 H 0.0521 0.9585 0.0602 0.042 Uiso 1 1 calc R U . . .
B11 B 0.11788(10) 0.8784(2) 0.23035(17) 0.0322(5) Uani 1 1 d . . . . .
H11 H 0.1379 0.9550 0.2718 0.039 Uiso 1 1 calc R U . . .
B13 B 0.05736(10) 0.6426(2) 0.10228(18) 0.0361(6) Uani 1 1 d . . . . .
H13 H 0.0379 0.5657 0.0608 0.043 Uiso 1 1 calc R U . . .
B15 B 0.10946(11) 0.6406(2) 0.23043(18) 0.0352(6) Uani 1 1 d . . . . .
H15 H 0.1241 0.5624 0.2718 0.042 Uiso 1 1 calc R U . . .
B16 B 0.10240(11) 0.7655(2) 0.2803(2) 0.0395(6) Uani 1 1 d . . . . .
H16 H 0.1119 0.7688 0.3543 0.047 Uiso 1 1 calc R U . . .
B18 B 0.04107(11) 0.6969(3) 0.1829(2) 0.0462(7) Uani 1 1 d . . . . .
H18 H 0.0108 0.6557 0.1938 0.055 Uiso 1 1 calc R U . . .
B19 B 0.01872(10) 0.7678(2) 0.0725(2) 0.0431(7) Uani 1 1 d . . . . .
H19 H -0.0262 0.7727 0.0114 0.052 Uiso 1 1 calc R U . . .
B20 B 0.04633(11) 0.8441(2) 0.1828(2) 0.0435(7) Uani 1 1 d . . . . .
H20 H 0.0194 0.8985 0.1934 0.052 Uiso 1 1 calc R U . . .
P1 P 0.18317(2) 0.60508(4) 0.15097(3) 0.02294(12) Uani 1 1 d . . . . .
P2 P 0.19203(2) 0.87342(4) 0.14851(3) 0.02312(12) Uani 1 1 d . . . . .
P3 P 0.19355(2) 0.73098(4) 0.06438(4) 0.02510(12) Uani 1 1 d . . . . .
Cl4 Cl 0.28116(2) 0.71866(5) 0.13622(4) 0.03461(13) Uani 1 1 d . . . . .
C24 C 0.0434(2) 0.1717(4) 0.2187(4) 0.0431(13) Uani 0.5 1 d D . P A -1
H24 H 0.0589 0.1115 0.2066 0.052 Uiso 0.5 1 calc R U P A -1
C37 C 0.0352(3) 0.3664(6) 0.2306(5) 0.108(4) Uani 0.5 1 d D . P A -1
H37 H 0.0465 0.4387 0.2301 0.129 Uiso 0.5 1 calc R U P A -1
C35 C 0.0589(6) 0.2782(5) 0.2130(10) 0.083(4) Uani 0.5 1 d D . P A -1
H35 H 0.0850 0.2904 0.1974 0.099 Uiso 0.5 1 calc R U P A -1
C335 C -0.0605(4) 0.2232(10) 0.2848(9) 0.094(4) Uani 0.5 1 d . . P A -1
H33A H -0.0412 0.1949 0.3501 0.141 Uiso 0.5 1 calc R U P A -1
H33B H -0.0886 0.1707 0.2402 0.141 Uiso 0.5 1 calc R U P A -1
H33C H -0.0785 0.2922 0.2805 0.141 Uiso 0.5 1 calc R U P A -1
C43 C -0.01978(18) 0.2411(4) 0.2599(3) 0.0465(13) Uani 0.5 1 d D . P A -1
C21 C 0.0049(5) 0.1547(3) 0.2424(10) 0.0304(14) Uani 0.5 1 d D . P A -1
H21 H -0.0048 0.0823 0.2468 0.037 Uiso 0.5 1 calc R U P A -1
C22 C -0.0054(11) 0.3465(4) 0.249(3) 0.078(3) Uani 0.5 1 d D . P A -1
H22 H -0.0238 0.4067 0.2544 0.094 Uiso 0.5 1 calc R U P A -1

loop_
_atom_site_aniso_label
_atom_site_aniso_U_11
_atom_site_aniso_U_22
_atom_site_aniso_U_33
_atom_site_aniso_U_23
_atom_site_aniso_U_13
_atom_site_aniso_U_12
C1 0.0225(9) 0.0272(10) 0.0234(9) -0.0037(8) 0.0122(8) 0.0033(8)
C2 0.0236(9) 0.0269(10) 0.0271(10) -0.0068(8) 0.0147(8) -0.0021(8)
C4 0.0338(11) 0.0340(12) 0.0374(12) -0.0107(10) 0.0182(10) 0.0053(9)
C5 0.0272(10) 0.0278(11) 0.0339(11) -0.0101(9) 0.0163(9) 0.0010(8)
C6 0.0356(10) 0.0244(10) 0.0261(10) 0.0023(8) 0.0155(9) 0.0048(9)
C7 0.0271(10) 0.0455(14) 0.0340(12) -0.0168(10) 0.0117(9) 0.0013(9)
C10 0.0527(13) 0.0300(12) 0.0401(12) 0.0051(10) 0.0301(11) 0.0017(10)
C12 0.0469(12) 0.0346(12) 0.0235(10) 0.0049(9) 0.0130(10) 0.0099(10)
C14 0.0460(13) 0.0266(11) 0.0561(15) -0.0114(10) 0.0309(12) -0.0058(10)
C17 0.0449(12) 0.0273(11) 0.0353(12) 0.0023(9) 0.0180(10) 0.0096(10)
B3 0.0335(11) 0.0291(12) 0.0247(11) -0.0060(9) 0.0185(10) -0.0025(10)
B8 0.0177(10) 0.0382(14) 0.0295(11) -0.0081(10) 0.0092(9) 0.0035(9)
B9 0.0250(11) 0.0393(14) 0.0371(13) -0.0087(11) 0.0148(10) 0.0082(10)
B11 0.0342(12) 0.0347(13) 0.0342(13) -0.0111(10) 0.0232(11) 0.0005(10)
B13 0.0269(11) 0.0418(15) 0.0435(14) -0.0168(12) 0.0221(11) -0.0071(10)
B15 0.0428(13) 0.0360(14) 0.0407(14) -0.0103(11) 0.0321(12) -0.0097(11)
B16 0.0470(15) 0.0419(15) 0.0448(15) -0.0156(12) 0.0351(13) -0.0092(12)
B18 0.0435(15) 0.0538(18) 0.0585(18) -0.0229(15) 0.0392(14) -0.0139(13)
B19 0.0246(12) 0.0545(17) 0.0519(16) -0.0197(13) 0.0225(12) -0.0023(11)
B20 0.0365(13) 0.0501(17) 0.0552(17) -0.0184(14) 0.0327(13) -0.0022(12)
P1 0.0221(2) 0.0231(3) 0.0219(2) -0.00214(19) 0.0114(2) 0.00175(19)
P2 0.0228(2) 0.0245(3) 0.0202(2) -0.00002(19) 0.0110(2) 0.00316(19)
P3 0.0261(2) 0.0274(3) 0.0228(2) -0.0001(2) 0.0145(2) 0.0049(2)
Cl4 0.0286(2) 0.0396(3) 0.0419(3) -0.0004(2) 0.0238(2) 0.0042(2)
C24 0.033(3) 0.060(4) 0.029(2) 0.002(3) 0.012(2) 0.009(3)
C37 0.097(6) 0.055(4) 0.050(4) 0.017(3) -0.031(4) -0.054(4)
C35 0.061(6) 0.127(8) 0.036(4) 0.020(6) 0.012(4) -0.059(6)
C335 0.029(4) 0.198(12) 0.046(4) -0.034(9) 0.016(3) 0.019(8)
C43 0.029(2) 0.070(4) 0.021(2) -0.007(2) 0.0020(18) 0.012(2)
C21 0.028(4) 0.0329(18) 0.025(4) 0.006(3) 0.0118(17) -0.003(3)
C22 0.054(9) 0.032(2) 0.057(3) 0.001(8) -0.024(6) 0.013(6)

loop_
_atom_type_symbol
_atom_type_description
_atom_type_scat_dispersion_real
_atom_type_scat_dispersion_imag
_atom_type_scat_source
C C 0.0033 0.0016 'International Tables Vol C Tables 4.2.6.8 and 6.1.1.4'
H H 0.0000 0.0000 'International Tables Vol C Tables 4.2.6.8 and 6.1.1.4'
B B 0.0013 0.0007 'International Tables Vol C Tables 4.2.6.8 and 6.1.1.4'
P P 0.1023 0.0942 'International Tables Vol C Tables 4.2.6.8 and 6.1.1.4'
Cl Cl 0.1484 0.1585 'International Tables Vol C Tables 4.2.6.8 and 6.1.1.4'

loop_
_geom_angle_atom_site_label_1
_geom_angle_atom_site_label_2
_geom_angle_atom_site_label_3
_geom_angle
C2 C1 B9 110.27(15)
C2 C1 B11 110.05(15)
B9 C1 B11 62.68(13)
C2 C1 B8 60.48(12)
B9 C1 B8 62.66(13)
B11 C1 B8 113.88(15)
C2 C1 B3 61.02(12)
B9 C1 B3 113.07(16)
B11 C1 B3 61.55(13)
B8 C1 B3 112.78(16)
C2 C1 P2 114.72(11)
B9 C1 P2 128.78(15)
B11 C1 P2 119.32(13)
B8 C1 P2 122.97(13)
B3 C1 P2 109.36(12)
C1 C2 B15 110.48(14)
C1 C2 B13 110.37(15)
B15 C2 B13 62.71(14)
C1 C2 B8 60.87(12)
B15 C2 B8 114.08(16)
B13 C2 B8 62.42(14)
C1 C2 B3 60.87(12)
B15 C2 B3 61.93(13)
B13 C2 B3 113.19(15)
B8 C2 B3 112.99(15)
C1 C2 P1 114.34(12)
B15 C2 P1 118.60(14)
B13 C2 P1 129.41(14)
B8 C2 P1 123.55(13)
B3 C2 P1 108.49(12)
C14 C5 C7 111.67(17)
C14 C5 C4 109.03(17)
C7 C5 C4 108.71(16)
C14 C5 P1 106.90(14)
C7 C5 P1 117.36(14)
C4 C5 P1 102.59(13)
C12 C6 C17 110.95(17)
C12 C6 C10 109.15(17)
C17 C6 C10 108.54(17)
C12 C6 P2 117.09(14)
C17 C6 P2 107.98(14)
C10 C6 P2 102.59(13)
C1 B3 C2 58.12(11)
C1 B3 B16 105.36(16)
C2 B3 B16 105.18(16)
C1 B3 B11 58.62(12)
C2 B3 B11 105.42(16)
B16 B3 B11 60.29(14)
C1 B3 B15 105.29(16)
C2 B3 B15 58.20(12)
B16 B3 B15 60.51(13)
B11 B3 B15 108.55(17)
C2 B8 C1 58.65(11)
C2 B8 B19 104.81(18)
C1 B8 B19 104.79(16)
C2 B8 B13 58.50(13)
C1 B8 B13 105.52(16)
B19 B8 B13 59.70(14)
C2 B8 B9 105.33(16)
C1 B8 B9 58.25(12)
B19 B8 B9 59.84(14)
B13 B8 B9 107.57(17)
C1 B9 B19 105.30(18)
C1 B9 B20 105.28(18)
B19 B9 B20 60.33(15)
C1 B9 B11 58.76(12)
B19 B9 B11 107.95(19)
B20 B9 B11 59.84(14)
C1 B9 B8 59.09(12)
B19 B9 B8 59.67(14)
B20 B9 B8 107.97(19)
B11 B9 B8 107.81(17)
C1 B11 B3 59.83(12)
C1 B11 B16 105.94(17)
B3 B11 B16 59.84(14)
C1 B11 B20 105.19(16)
B3 B11 B20 107.93(18)
B16 B11 B20 60.06(16)
C1 B11 B9 58.56(12)
B3 B11 B9 108.33(16)
B16 B11 B9 108.13(18)
B20 B11 B9 59.92(14)
C2 B13 B19 105.51(17)
C2 B13 B18 105.37(16)
B19 B13 B18 60.47(16)
C2 B13 B8 59.08(12)
B19 B13 B8 60.03(15)
B18 B13 B8 108.44(19)
C2 B13 B15 58.63(12)
B19 B13 B15 108.38(18)
B18 B13 B15 60.10(14)
B8 B13 B15 108.02(17)
C2 B15 B3 59.87(12)
C2 B15 B18 105.13(18)
B3 B15 B18 107.62(19)
C2 B15 B13 58.66(12)
B3 B15 B13 108.25(18)
B18 B15 B13 59.77(14)
C2 B15 B16 105.68(18)
B3 B15 B16 59.50(13)
B18 B15 B16 59.96(15)
B13 B15 B16 107.81(19)
B3 B16 B11 59.88(13)
B3 B16 B20 107.93(18)
B11 B16 B20 60.02(15)
B3 B16 B18 107.94(17)
B11 B16 B18 108.0(2)
B20 B16 B18 60.05(17)
B3 B16 B15 59.99(13)
B11 B16 B15 107.81(17)
B20 B16 B15 107.86(18)
B18 B16 B15 59.87(14)
B13 B18 B15 60.14(14)
B13 B18 B20 107.96(19)
B15 B18 B20 107.96(18)
B13 B18 B16 108.27(17)
B15 B18 B16 60.17(15)
B20 B18 B16 59.87(15)
B13 B18 B19 59.63(15)
B15 B18 B19 107.74(17)
B20 B18 B19 60.17(16)
B16 B18 B19 108.0(2)
B13 B19 B8 60.27(14)
B13 B19 B9 108.53(17)
B8 B19 B9 60.49(13)
B13 B19 B18 59.91(15)
B8 B19 B18 108.19(18)
B9 B19 B18 107.94(18)
B13 B19 B20 107.92(19)
B8 B19 B20 108.24(17)
B9 B19 B20 59.85(15)
B18 B19 B20 59.83(16)
B11 B20 B16 59.93(15)
B11 B20 B9 60.23(13)
B16 B20 B9 108.28(17)
B11 B20 B18 107.94(18)
B16 B20 B18 60.08(16)
B9 B20 B18 108.06(17)
B11 B20 B19 107.86(16)
B16 B20 B19 108.03(19)
B9 B20 B19 59.82(15)
B18 B20 B19 60.00(16)
C2 P1 C5 108.39(8)
C2 P1 P3 95.68(7)
C5 P1 P3 101.08(7)
C1 P2 C6 108.85(9)
C1 P2 P3 95.68(6)
C6 P2 P3 100.37(6)
Cl4 P3 P1 97.91(3)
Cl4 P3 P2 97.98(3)
P1 P3 P2 93.61(3)
C21 C24 C35 119.9(6)
C35 C37 C22 119.3(7)
C37 C35 C24 119.2(7)
C21 C43 C22 116.3(5)
C21 C43 C335 122.3(7)
C22 C43 C335 121.3(7)
C43 C21 C24 122.3(5)
C37 C22 C43 122.7(6)

loop_
_geom_bond_atom_site_label_1
_geom_bond_atom_site_label_2
_geom_bond_distance
C1 C2 1.689(3)
C1 B9 1.712(3)
C1 B11 1.716(3)
C1 B8 1.728(3)
C1 B3 1.738(3)
C1 P2 1.8736(19)
C2 B15 1.710(3)
C2 B13 1.710(3)
C2 B8 1.721(3)
C2 B3 1.740(3)
C2 P1 1.8753(19)
C4 C5 1.541(3)
C5 C14 1.528(3)
C5 C7 1.529(3)
C5 P1 1.8786(19)
C6 C12 1.530(3)
C6 C17 1.530(3)
C6 C10 1.534(3)
C6 P2 1.884(2)
B3 B16 1.766(3)
B3 B11 1.767(3)
B3 B15 1.775(3)
B8 B19 1.774(3)
B8 B13 1.778(4)
B8 B9 1.789(3)
B9 B19 1.777(4)
B9 B20 1.778(4)
B9 B11 1.783(3)
B11 B16 1.774(4)
B11 B20 1.776(3)
B13 B19 1.768(4)
B13 B18 1.773(3)
B13 B15 1.780(4)
B15 B18 1.779(4)
B15 B16 1.785(3)
B16 B20 1.777(4)
B16 B18 1.781(4)
B18 B20 1.780(4)
B18 B19 1.783(4)
B19 B20 1.786(4)
P1 P3 2.2228(7)
P2 P3 2.2292(7)
P3 Cl4 2.0846(7)
C24 C21 1.378(3)
C24 C35 1.379(3)
C37 C35 1.378(3)
C37 C22 1.378(3)
C335 C43 1.455(11)
C43 C21 1.377(3)
C43 C22 1.378(3)
